data_7718700
loop_
_publ_author_name
'Zhang, Jingli'
'Xu, Xingyu'
'Yan, Xiaoyu'

_publ_section_title
;
 Au-involving chalcogen bond in 4-(2-chalcophenyl)-1,2,3-triazolylidene
 Au(i) complexes: synthesis, characterization, and photophysical
 properties
;
_journal_issue 24
_journal_name_full 'Dalton Transactions'
_journal_page_first 9576
_journal_page_last 9583
_journal_paper_doi 10.1039/D4DT03508A
_journal_volume 54
_journal_year 2025
_chemical_formula_sum 'C29.47 H36.73 Au I N3 S0.87'
_chemical_formula_weight 784.60
_space_group_crystal_system orthorhombic
_space_group_IT_number 61
_space_group_name_Hall '-P 2ac 2ab'
_space_group_name_H-M_alt 'P b c a'
_atom_sites_solution_hydrogens geom
_atom_sites_solution_primary direct
_audit_creation_method
;FinalCif V118 by Daniel Kratzert, Freiburg 2025,
https://dkratzert.de/finalcif.html
;
_audit_update_record
;
2025-05-14 deposited with the CCDC.	2025-05-15 downloaded from the CCDC.
;
_cell_angle_alpha 90
_cell_angle_beta 90
_cell_angle_gamma 90
_cell_formula_units_Z 8
_cell_length_a 18.1203(6)
_cell_length_b 15.6207(5)
_cell_length_c 21.3516(5)
_cell_measurement_reflns_used 7975
_cell_measurement_temperature 150(2)
_cell_measurement_theta_max 27.8025
_cell_measurement_theta_min 2.2475
_cell_volume 6043.6(3)
_computing_cell_refinement 'SAINT V8.41'
_computing_data_collection 'Bruker BIS 8.5.0.27 Release/2023-03-20 && APEX5 2023.9-4'
_computing_data_reduction 'SAINT V8.41'
_computing_molecular_graphics 'Mercury CSD, C. F. Macrae et al. 2008'
_computing_publication_material
;FinalCif V118 by Daniel Kratzert, Freiburg 2025,
https://dkratzert.de/finalcif.html
;
_computing_structure_refinement 'SHELXL-2019/2 (Sheldrick, 2019)'
_computing_structure_solution 'SHELXT (G. Sheldrick)'
_diffrn_ambient_environment N~2~
_diffrn_ambient_temperature 150(2)
_diffrn_detector CPAD
_diffrn_detector_area_resol_mean 7.41
_diffrn_detector_type 'Bruker PHOTON III'
_diffrn_measured_fraction_theta_full 1.000
_diffrn_measured_fraction_theta_max 0.999
_diffrn_measurement_device 'three-circle diffractometer'
_diffrn_measurement_device_type 'Bruker D8 VENTURE dual wavelength Mo/Cu'
_diffrn_measurement_method '\w and \f scans'
_diffrn_measurement_specimen_support 'MiTeGen micromount'
_diffrn_radiation_monochromator 'mirror optics'
_diffrn_radiation_probe x-ray
_diffrn_radiation_type MoK\a
_diffrn_radiation_wavelength 0.71073
_diffrn_reflns_av_R_equivalents 0.0972
_diffrn_reflns_av_unetI/netI 0.0490
_diffrn_reflns_Laue_measured_fraction_full 1.000
_diffrn_reflns_Laue_measured_fraction_max 0.999
_diffrn_reflns_limit_h_max 24
_diffrn_reflns_limit_h_min -24
_diffrn_reflns_limit_k_max 20
_diffrn_reflns_limit_k_min -20
_diffrn_reflns_limit_l_max 28
_diffrn_reflns_limit_l_min -28
_diffrn_reflns_number 62792
_diffrn_reflns_point_group_measured_fraction_full 1.000
_diffrn_reflns_point_group_measured_fraction_max 0.999
_diffrn_reflns_theta_full 25.242
_diffrn_reflns_theta_max 28.288
_diffrn_reflns_theta_min 1.908
_diffrn_source 'microfocus sealed X-ray tube'
_diffrn_source_type 'Incoatec I\ms'
_exptl_absorpt_coefficient_mu 5.971
_exptl_absorpt_correction_T_max 0.7457
_exptl_absorpt_correction_T_min 0.6212
_exptl_absorpt_correction_type multi-scan
_exptl_absorpt_process_details
;SADABS-2016/2 - Bruker AXS area detector scaling and absorption correction:
Krause, L., Herbst-Irmer, R., Sheldrick G.M. & Stalke D., J. Appl. Cryst. 48
(2015) 3-10
;
_exptl_crystal_colour colourless
_exptl_crystal_density_diffrn 1.725
_exptl_crystal_description plate
_exptl_crystal_F_000 3043
_exptl_crystal_size_max 0.160
_exptl_crystal_size_mid 0.150
_exptl_crystal_size_min 0.120
_refine_diff_density_max 1.437
_refine_diff_density_min -2.207
_refine_diff_density_rms 0.186
_refine_ls_extinction_method none
_refine_ls_goodness_of_fit_ref 1.012
_refine_ls_hydrogen_treatment constr
_refine_ls_matrix_type full
_refine_ls_number_parameters 390
_refine_ls_number_reflns 7501
_refine_ls_number_restraints 137
_refine_ls_restrained_S_all 1.004
_refine_ls_R_factor_all 0.0757
_refine_ls_R_factor_gt 0.0527
_refine_ls_shift/su_max 0.001
_refine_ls_shift/su_mean 0.000
_refine_ls_structure_factor_coef Fsqd
_refine_ls_weighting_details 'w=1/[\s^2^(Fo^2^)+(0.0573P)^2^+55.7115P] where P=(Fo^2^+2Fc^2^)/3'
_refine_ls_weighting_scheme calc
_refine_ls_wR_factor_gt 0.1250
_refine_ls_wR_factor_ref 0.1360
_reflns_Friedel_coverage 0.000
_reflns_number_gt 5595
_reflns_number_total 7501
_reflns_threshold_expression 'I > 2\s(I)'
_cod_data_source_file d4dt03508a2.cif
_cod_data_source_block pbca
_cod_depositor_comments 'Adding full bibliography for 7718697--7718703.cif.'
_cod_database_code 7718700
_shelx_shelxl_version_number 2019/2
_shelx_space_group_comment
;
The symmetry employed for this shelxl refinement is uniquely defined
by the following loop, which should always be used as a source of
symmetry information in preference to the above space-group names.
They are only intended as comments.
;
_shelx_estimated_absorpt_t_min 0.448
_shelx_estimated_absorpt_t_max 0.534
_diffrn_measurement_ambient_temperature_device_make 'Oxford Cryostream 800'

loop_
_space_group_symop_operation_xyz
'x, y, z'
'-x+1/2, -y, z+1/2'
'-x, y+1/2, -z+1/2'
'x+1/2, -y+1/2, -z'
'-x, -y, -z'
'x-1/2, y, -z-1/2'
'x, -y-1/2, z-1/2'
'-x-1/2, y-1/2, z'

loop_
_atom_site_label
_atom_site_type_symbol
_atom_site_fract_x
_atom_site_fract_y
_atom_site_fract_z
_atom_site_U_iso_or_equiv
_atom_site_adp_type
_atom_site_occupancy
_atom_site_site_symmetry_order
_atom_site_calc_flag
_atom_site_refinement_flags_posn
_atom_site_refinement_flags_adp
_atom_site_refinement_flags_occupancy
_atom_site_disorder_assembly
_atom_site_disorder_group
Au1 Au 0.15856(2) 0.44642(2) 0.41766(2) 0.02185(9) Uani 0.8667(13) 1 d . . P A 1
I1 I 0.05190(3) 0.48507(5) 0.34693(3) 0.03983(17) Uani 0.8667(13) 1 d . . P A 1
Au1A Au 0.17823(17) 0.34862(19) 0.58931(13) 0.0326(9) Uani 0.1333(13) 1 d . . P A 3
I1A I 0.0789(4) 0.2987(5) 0.6606(3) 0.080(2) Uani 0.1333(13) 1 d . . P A 3
N1 N 0.3170(3) 0.4263(4) 0.4482(3) 0.0219(12) Uani 1 1 d . . . . .
N2 N 0.3692(3) 0.4015(4) 0.4870(3) 0.0220(11) Uani 1 1 d . . . . .
N3 N 0.3310(3) 0.3738(4) 0.5369(3) 0.0218(11) Uani 1 1 d . . . . .
C1 C 0.2470(4) 0.4160(4) 0.4700(3) 0.0215(13) Uani 1 1 d . . . . .
H1X H 0.201994 0.429466 0.449449 0.026 Uiso 0.1333(13) 1 calc R U P A 2
C2 C 0.2564(4) 0.3819(4) 0.5285(3) 0.0216(13) Uani 1 1 d . . . . .
C3 C 0.2020(5) 0.3542(5) 0.5746(4) 0.026(2) Uani 0.8667(13) 1 d D U P A .
C4 C 0.2067(10) 0.3069(7) 0.6285(7) 0.033(3) Uani 0.618(3) 1 d D U P A 1
H4 H 0.252725 0.286009 0.643256 0.039 Uiso 0.618(3) 1 calc R U P A 1
C5 C 0.1429(7) 0.2910(7) 0.6602(7) 0.032(2) Uani 0.618(3) 1 d D U P A 1
H5 H 0.138716 0.259243 0.697969 0.039 Uiso 0.618(3) 1 calc R U P A 1
C6 C 0.0865(9) 0.3280(7) 0.6288(6) 0.032(2) Uani 0.618(3) 1 d D U P A 1
H6 H 0.036762 0.324806 0.642612 0.039 Uiso 0.618(3) 1 calc R U P A 1
S1 S 0.11214(18) 0.3807(2) 0.56254(16) 0.0352(8) Uani 0.618(3) 1 d D U P A 1
C4A C 0.1274(13) 0.3695(9) 0.5723(10) 0.032(3) Uani 0.248(3) 1 d D U P A 2
H4A H 0.106088 0.401825 0.539226 0.038 Uiso 0.248(3) 1 calc R U P A 2
C5A C 0.0850(13) 0.3366(10) 0.6193(10) 0.033(3) Uani 0.248(3) 1 d D U P A 2
H5A H 0.033055 0.342479 0.623211 0.040 Uiso 0.248(3) 1 calc R U P A 2
C6A C 0.1296(11) 0.2941(11) 0.6594(11) 0.031(3) Uani 0.248(3) 1 d D U P A 2
H6A H 0.111669 0.265868 0.695759 0.038 Uiso 0.248(3) 1 calc R U P A 2
S1A S 0.2203(6) 0.2951(5) 0.6394(4) 0.034(2) Uani 0.248(3) 1 d D U P A 2
C7 C 0.3730(4) 0.3429(5) 0.5898(3) 0.0242(14) Uani 1 1 d . . . . .
C8 C 0.3919(4) 0.2568(5) 0.5911(3) 0.0255(14) Uani 1 1 d . . . . .
C9 C 0.4349(4) 0.2291(5) 0.6417(3) 0.0326(17) Uani 1 1 d . . . . .
H9 H 0.450728 0.171255 0.643855 0.039 Uiso 1 1 calc R U . . .
C10 C 0.4543(4) 0.2861(6) 0.6886(3) 0.0351(18) Uani 1 1 d . . . . .
H10 H 0.482370 0.266192 0.723246 0.042 Uiso 1 1 calc R U . . .
C11 C 0.4335(4) 0.3722(6) 0.6862(3) 0.0334(17) Uani 1 1 d . . . . .
H11 H 0.447687 0.410033 0.718838 0.040 Uiso 1 1 calc R U . . .
C12 C 0.3922(4) 0.4024(5) 0.6362(3) 0.0289(16) Uani 1 1 d . . . . .
C13 C 0.3390(4) 0.4635(5) 0.3883(3) 0.0261(15) Uani 1 1 d . . . . .
C14 C 0.3385(4) 0.4085(5) 0.3363(3) 0.0286(15) Uani 1 1 d . . . . .
C15 C 0.3600(5) 0.4446(6) 0.2792(4) 0.0390(19) Uani 1 1 d . . . . .
H15 H 0.361719 0.410156 0.242592 0.047 Uiso 1 1 calc R U . . .
C16 C 0.3789(5) 0.5312(6) 0.2760(4) 0.042(2) Uani 1 1 d . . . . .
H16 H 0.394280 0.554846 0.237170 0.051 Uiso 1 1 calc R U . . .
C17 C 0.3757(4) 0.5827(5) 0.3282(4) 0.0352(18) Uani 1 1 d . . . . .
H17 H 0.387099 0.641790 0.324507 0.042 Uiso 1 1 calc R U . . .
C18 C 0.3556(4) 0.5493(5) 0.3871(4) 0.0293(16) Uani 1 1 d . . . . .
C19 C 0.3546(4) 0.6043(5) 0.4449(4) 0.0327(17) Uani 1 1 d . . . . .
H19 H 0.330742 0.570247 0.478970 0.039 Uiso 1 1 calc R U . . .
C20 C 0.4342(5) 0.6260(7) 0.4666(5) 0.054(3) Uani 1 1 d . . . . .
H20A H 0.432116 0.658157 0.506004 0.081 Uiso 1 1 calc R U . . .
H20B H 0.458776 0.660608 0.434571 0.081 Uiso 1 1 calc R U . . .
H20C H 0.461899 0.572822 0.473121 0.081 Uiso 1 1 calc R U . . .
C21 C 0.3094(7) 0.6855(7) 0.4362(5) 0.062(3) Uani 1 1 d . . . . .
H21A H 0.335078 0.723998 0.407249 0.093 Uiso 1 1 calc R U . . .
H21B H 0.303155 0.713944 0.476745 0.093 Uiso 1 1 calc R U . . .
H21C H 0.260890 0.670784 0.419002 0.093 Uiso 1 1 calc R U . . .
C22 C 0.3207(5) 0.3149(5) 0.3417(4) 0.0355(18) Uani 1 1 d . . . . .
H22 H 0.288781 0.307686 0.379540 0.043 Uiso 1 1 calc R U . . .
C23 C 0.2780(6) 0.2799(7) 0.2859(4) 0.056(3) Uani 1 1 d . . . . .
H23A H 0.235491 0.316850 0.277436 0.084 Uiso 1 1 calc R U . . .
H23B H 0.260869 0.221833 0.295374 0.084 Uiso 1 1 calc R U . . .
H23C H 0.310271 0.278498 0.249099 0.084 Uiso 1 1 calc R U . . .
C24 C 0.3913(6) 0.2629(7) 0.3530(5) 0.056(3) Uani 1 1 d . . . . .
H24A H 0.426254 0.273421 0.318752 0.084 Uiso 1 1 calc R U . . .
H24B H 0.379177 0.201839 0.354516 0.084 Uiso 1 1 calc R U . . .
H24C H 0.413687 0.280321 0.392769 0.084 Uiso 1 1 calc R U . . .
C25 C 0.3710(5) 0.1937(5) 0.5393(4) 0.0351(17) Uani 1 1 d . . . . .
H25 H 0.339862 0.224499 0.507901 0.042 Uiso 1 1 calc R U . . .
C26 C 0.3260(6) 0.1188(6) 0.5657(5) 0.052(2) Uani 1 1 d . . . . .
H26A H 0.353612 0.091414 0.599707 0.078 Uiso 1 1 calc R U . . .
H26B H 0.316750 0.076929 0.532426 0.078 Uiso 1 1 calc R U . . .
H26C H 0.278816 0.140125 0.581860 0.078 Uiso 1 1 calc R U . . .
C27 C 0.4398(5) 0.1606(6) 0.5064(4) 0.048(2) Uani 1 1 d . . . . .
H27A H 0.469544 0.209150 0.492035 0.073 Uiso 1 1 calc R U . . .
H27B H 0.425282 0.125610 0.470323 0.073 Uiso 1 1 calc R U . . .
H27C H 0.468731 0.125767 0.535577 0.073 Uiso 1 1 calc R U . . .
C28 C 0.3712(5) 0.4960(5) 0.6317(4) 0.0382(19) Uani 1 1 d . . . . .
H28 H 0.347912 0.506141 0.589918 0.046 Uiso 1 1 calc R U . . .
C29 C 0.3139(6) 0.5171(7) 0.6829(5) 0.053(2) Uani 1 1 d . . . . .
H29A H 0.269514 0.482368 0.676308 0.079 Uiso 1 1 calc R U . . .
H29B H 0.300985 0.577909 0.680644 0.079 Uiso 1 1 calc R U . . .
H29C H 0.334814 0.504296 0.724155 0.079 Uiso 1 1 calc R U . . .
C30 C 0.4369(6) 0.5554(6) 0.6381(6) 0.062(3) Uani 1 1 d . . . . .
H30A H 0.453027 0.556827 0.681924 0.092 Uiso 1 1 calc R U . . .
H30B H 0.422893 0.613190 0.624799 0.092 Uiso 1 1 calc R U . . .
H30C H 0.477407 0.534586 0.611747 0.092 Uiso 1 1 calc R U . . .

loop_
_atom_site_aniso_label
_atom_site_aniso_U_11
_atom_site_aniso_U_22
_atom_site_aniso_U_33
_atom_site_aniso_U_23
_atom_site_aniso_U_13
_atom_site_aniso_U_12
Au1 0.02083(15) 0.02372(15) 0.02099(14) 0.00233(12) -0.00171(11) 0.00025(12)
I1 0.0336(3) 0.0468(4) 0.0391(3) 0.0129(3) -0.0075(3) -0.0020(3)
Au1A 0.0299(16) 0.0379(15) 0.0300(14) -0.0088(11) 0.0098(11) -0.0122(11)
I1A 0.081(4) 0.096(5) 0.065(4) -0.036(3) 0.045(3) -0.047(4)
N1 0.022(3) 0.023(3) 0.021(3) 0.000(2) 0.000(2) 0.002(2)
N2 0.022(3) 0.021(3) 0.023(3) 0.000(2) 0.004(2) 0.002(2)
N3 0.021(3) 0.025(3) 0.020(3) 0.000(2) 0.002(2) 0.000(2)
C1 0.018(3) 0.021(3) 0.026(3) 0.000(3) 0.002(3) 0.003(2)
C2 0.022(3) 0.022(3) 0.022(3) -0.001(3) 0.000(3) -0.001(3)
C3 0.022(4) 0.032(4) 0.024(4) 0.007(3) 0.004(3) -0.003(3)
C4 0.024(5) 0.044(5) 0.030(5) 0.006(4) 0.004(4) 0.010(4)
C5 0.025(4) 0.044(4) 0.028(4) 0.005(4) 0.006(4) 0.004(4)
C6 0.021(4) 0.048(4) 0.028(4) 0.015(4) 0.005(4) -0.003(4)
S1 0.0197(15) 0.051(2) 0.0351(16) 0.0161(15) 0.0009(12) -0.0009(13)
C4A 0.021(5) 0.046(5) 0.029(5) 0.015(5) 0.004(5) -0.003(5)
C5A 0.021(5) 0.048(5) 0.029(5) 0.011(5) 0.004(5) -0.001(5)
C6A 0.020(5) 0.046(5) 0.028(5) 0.008(5) 0.005(5) 0.005(5)
S1A 0.027(4) 0.048(4) 0.028(4) 0.015(3) 0.005(3) 0.012(3)
C7 0.023(3) 0.031(4) 0.018(3) 0.001(3) -0.003(3) 0.001(3)
C8 0.022(3) 0.030(4) 0.025(3) 0.000(3) 0.006(3) 0.000(3)
C9 0.036(4) 0.035(4) 0.027(4) 0.007(3) 0.006(3) 0.007(3)
C10 0.026(4) 0.054(5) 0.025(4) 0.008(3) -0.003(3) 0.006(4)
C11 0.034(4) 0.047(5) 0.019(3) -0.005(3) -0.005(3) 0.003(4)
C12 0.026(4) 0.038(4) 0.022(3) -0.005(3) 0.002(3) 0.000(3)
C13 0.019(3) 0.030(4) 0.029(4) 0.004(3) 0.006(3) -0.004(3)
C14 0.023(3) 0.044(4) 0.019(3) 0.001(3) 0.000(3) 0.005(3)
C15 0.040(5) 0.048(5) 0.029(4) 0.003(4) 0.007(3) 0.003(4)
C16 0.043(5) 0.064(6) 0.019(3) 0.009(4) 0.006(3) 0.002(4)
C17 0.035(4) 0.029(4) 0.041(4) 0.011(3) 0.002(3) -0.002(3)
C18 0.017(3) 0.031(4) 0.040(4) 0.006(3) 0.004(3) 0.004(3)
C19 0.033(4) 0.026(4) 0.039(4) 0.000(3) 0.009(3) -0.005(3)
C20 0.044(5) 0.072(7) 0.047(5) -0.014(5) 0.001(4) -0.010(5)
C21 0.084(8) 0.045(6) 0.057(6) 0.000(5) 0.006(6) 0.026(6)
C22 0.045(5) 0.035(4) 0.027(4) -0.006(3) 0.003(3) -0.005(4)
C23 0.065(6) 0.065(7) 0.039(5) -0.013(5) -0.005(5) -0.014(5)
C24 0.059(6) 0.055(6) 0.053(6) -0.006(5) -0.001(5) 0.022(5)
C25 0.044(5) 0.032(4) 0.030(4) 0.001(3) -0.005(3) 0.002(4)
C26 0.062(6) 0.040(5) 0.054(6) -0.006(4) 0.009(5) -0.010(5)
C27 0.057(6) 0.052(6) 0.037(5) -0.013(4) 0.001(4) 0.009(5)
C28 0.049(5) 0.034(5) 0.032(4) -0.015(3) -0.011(4) 0.011(4)
C29 0.061(6) 0.049(6) 0.049(5) -0.016(5) 0.002(5) 0.013(5)
C30 0.065(7) 0.036(5) 0.083(8) -0.015(5) -0.007(6) 0.000(5)

loop_
_atom_type_symbol
_atom_type_description
_atom_type_scat_dispersion_real
_atom_type_scat_dispersion_imag
_atom_type_scat_source
C C 0.0033 0.0016 'International Tables Vol C Tables 4.2.6.8 and 6.1.1.4'
H H 0.0000 0.0000 'International Tables Vol C Tables 4.2.6.8 and 6.1.1.4'
Au Au -2.0133 8.8022 'International Tables Vol C Tables 4.2.6.8 and 6.1.1.4'
I I -0.4742 1.8119 'International Tables Vol C Tables 4.2.6.8 and 6.1.1.4'
N N 0.0061 0.0033 'International Tables Vol C Tables 4.2.6.8 and 6.1.1.4'
S S 0.1246 0.1234 'International Tables Vol C Tables 4.2.6.8 and 6.1.1.4'

loop_
_geom_angle_atom_site_label_1
_geom_angle_atom_site_label_2
_geom_angle_atom_site_label_3
_geom_angle
_geom_angle_site_symmetry_1
_geom_angle_site_symmetry_3
_geom_angle_publ_flag
C1 Au1 I1 176.98(18) . . ?
C3 Au1A C2 8.5(9) . . ?
C3 Au1A I1A 170.2(10) . . ?
C2 Au1A I1A 176.1(3) . . ?
N2 N1 C1 114.8(6) . . ?
N2 N1 C13 118.2(5) . . ?
C1 N1 C13 127.0(6) . . ?
N1 N2 N3 103.0(5) . . ?
N2 N3 C2 112.0(5) . . ?
N2 N3 C7 117.2(5) . . ?
C2 N3 C7 130.8(6) . . ?
N1 C1 C2 104.0(6) . . ?
N1 C1 Au1 121.6(5) . . ?
C2 C1 Au1 134.3(5) . . ?
N1 C1 H1X 128.0 . . ?
C2 C1 H1X 128.0 . . ?
C1 C2 N3 106.2(6) . . ?
C1 C2 C3 130.3(6) . . ?
N3 C2 C3 123.4(6) . . ?
C1 C2 Au1A 127.4(5) . . ?
N3 C2 Au1A 126.3(5) . . ?
C3 C2 Au1A 3.2(3) . . ?
Au1A C3 C2 168.3(12) . . ?
C4 C3 C2 133.2(10) . . ?
C4A C3 C2 126.1(12) . . ?
C4A C3 S1A 108.4(11) . . ?
C2 C3 S1A 125.5(7) . . ?
C4 C3 S1 108.5(10) . . ?
C2 C3 S1 118.3(5) . . ?
C5 C4 C3 117.6(15) . . ?
C5 C4 H4 121.2 . . ?
C3 C4 H4 121.2 . . ?
C6 C5 C4 108.5(18) . . ?
C6 C5 H5 125.8 . . ?
C4 C5 H5 125.8 . . ?
C5 C6 S1 114.4(15) . . ?
C5 C6 H6 122.8 . . ?
S1 C6 H6 122.8 . . ?
C3 S1 C6 91.0(7) . . ?
C5A C4A C3 117.5(18) . . ?
C5A C4A H4A 121.2 . . ?
C3 C4A H4A 121.2 . . ?
C6A C5A C4A 108(2) . . ?
C6A C5A H5A 125.8 . . ?
C4A C5A H5A 125.8 . . ?
C5A C6A S1A 115(2) . . ?
C5A C6A H6A 122.7 . . ?
S1A C6A H6A 122.7 . . ?
C3 S1A C6A 91.2(10) . . ?
C8 C7 C12 124.4(7) . . ?
C8 C7 N3 118.1(6) . . ?
C12 C7 N3 117.5(6) . . ?
C7 C8 C9 116.9(7) . . ?
C7 C8 C25 123.2(6) . . ?
C9 C8 C25 119.8(7) . . ?
C10 C9 C8 120.1(7) . . ?
C10 C9 H9 119.9 . . ?
C8 C9 H9 119.9 . . ?
C9 C10 C11 121.5(7) . . ?
C9 C10 H10 119.2 . . ?
C11 C10 H10 119.2 . . ?
C12 C11 C10 120.1(7) . . ?
C12 C11 H11 119.9 . . ?
C10 C11 H11 119.9 . . ?
C11 C12 C7 116.9(7) . . ?
C11 C12 C28 120.9(7) . . ?
C7 C12 C28 122.2(7) . . ?
C18 C13 C14 125.7(7) . . ?
C18 C13 N1 117.7(7) . . ?
C14 C13 N1 116.6(6) . . ?
C15 C14 C13 116.2(8) . . ?
C15 C14 C22 121.3(7) . . ?
C13 C14 C22 122.4(6) . . ?
C16 C15 C14 120.1(8) . . ?
C16 C15 H15 119.9 . . ?
C14 C15 H15 119.9 . . ?
C17 C16 C15 121.0(8) . . ?
C17 C16 H16 119.5 . . ?
C15 C16 H16 119.5 . . ?
C16 C17 C18 121.2(8) . . ?
C16 C17 H17 119.4 . . ?
C18 C17 H17 119.4 . . ?
C13 C18 C17 115.8(7) . . ?
C13 C18 C19 122.6(7) . . ?
C17 C18 C19 121.6(7) . . ?
C18 C19 C21 112.6(7) . . ?
C18 C19 C20 111.0(6) . . ?
C21 C19 C20 110.8(8) . . ?
C18 C19 H19 107.4 . . ?
C21 C19 H19 107.4 . . ?
C20 C19 H19 107.4 . . ?
C19 C20 H20A 109.5 . . ?
C19 C20 H20B 109.5 . . ?
H20A C20 H20B 109.5 . . ?
C19 C20 H20C 109.5 . . ?
H20A C20 H20C 109.5 . . ?
H20B C20 H20C 109.5 . . ?
C19 C21 H21A 109.5 . . ?
C19 C21 H21B 109.5 . . ?
H21A C21 H21B 109.5 . . ?
C19 C21 H21C 109.5 . . ?
H21A C21 H21C 109.5 . . ?
H21B C21 H21C 109.5 . . ?
C14 C22 C23 113.5(7) . . ?
C14 C22 C24 110.4(7) . . ?
C23 C22 C24 110.8(8) . . ?
C14 C22 H22 107.3 . . ?
C23 C22 H22 107.3 . . ?
C24 C22 H22 107.3 . . ?
C22 C23 H23A 109.5 . . ?
C22 C23 H23B 109.5 . . ?
H23A C23 H23B 109.5 . . ?
C22 C23 H23C 109.5 . . ?
H23A C23 H23C 109.5 . . ?
H23B C23 H23C 109.5 . . ?
C22 C24 H24A 109.5 . . ?
C22 C24 H24B 109.5 . . ?
H24A C24 H24B 109.5 . . ?
C22 C24 H24C 109.5 . . ?
H24A C24 H24C 109.5 . . ?
H24B C24 H24C 109.5 . . ?
C27 C25 C8 110.4(7) . . ?
C27 C25 C26 110.3(8) . . ?
C8 C25 C26 111.0(7) . . ?
C27 C25 H25 108.3 . . ?
C8 C25 H25 108.3 . . ?
C26 C25 H25 108.3 . . ?
C25 C26 H26A 109.5 . . ?
C25 C26 H26B 109.5 . . ?
H26A C26 H26B 109.5 . . ?
C25 C26 H26C 109.5 . . ?
H26A C26 H26C 109.5 . . ?
H26B C26 H26C 109.5 . . ?
C25 C27 H27A 109.5 . . ?
C25 C27 H27B 109.5 . . ?
H27A C27 H27B 109.5 . . ?
C25 C27 H27C 109.5 . . ?
H27A C27 H27C 109.5 . . ?
H27B C27 H27C 109.5 . . ?
C12 C28 C30 112.8(7) . . ?
C12 C28 C29 109.3(8) . . ?
C30 C28 C29 109.6(7) . . ?
C12 C28 H28 108.3 . . ?
C30 C28 H28 108.3 . . ?
C29 C28 H28 108.3 . . ?
C28 C29 H29A 109.5 . . ?
C28 C29 H29B 109.5 . . ?
H29A C29 H29B 109.5 . . ?
C28 C29 H29C 109.5 . . ?
H29A C29 H29C 109.5 . . ?
H29B C29 H29C 109.5 . . ?
C28 C30 H30A 109.5 . . ?
C28 C30 H30B 109.5 . . ?
H30A C30 H30B 109.5 . . ?
C28 C30 H30C 109.5 . . ?
H30A C30 H30C 109.5 . . ?
H30B C30 H30C 109.5 . . ?

loop_
_geom_bond_atom_site_label_1
_geom_bond_atom_site_label_2
_geom_bond_distance
_geom_bond_site_symmetry_2
_geom_bond_publ_flag
Au1 C1 2.011(7) . ?
Au1 I1 2.5261(7) . ?
Au1A C3 0.541(10) . ?
Au1A C2 1.991(7) . ?
Au1A I1A 2.483(6) . ?
N1 N2 1.316(8) . ?
N1 C1 1.361(8) . ?
N1 C13 1.460(9) . ?
N2 N3 1.342(7) . ?
N3 C2 1.369(8) . ?
N3 C7 1.444(8) . ?
C1 C2 1.368(9) . ?
C1 H1X 0.9500 . ?
C2 C3 1.459(13) . ?
C3 C4 1.37(2) . ?
C3 C4A 1.37(2) . ?
C3 S1A 1.696(9) . ?
C3 S1 1.700(9) . ?
C4 C5 1.36(2) . ?
C4 H4 0.9500 . ?
C5 C6 1.351(14) . ?
C5 H5 0.9500 . ?
C6 S1 1.702(15) . ?
C6 H6 0.9500 . ?
C4A C5A 1.36(3) . ?
C4A H4A 0.9500 . ?
C5A C6A 1.351(16) . ?
C5A H5A 0.9500 . ?
C6A S1A 1.698(18) . ?
C6A H6A 0.9500 . ?
C7 C8 1.390(10) . ?
C7 C12 1.402(10) . ?
C8 C9 1.399(10) . ?
C8 C25 1.529(10) . ?
C9 C10 1.386(12) . ?
C9 H9 0.9500 . ?
C10 C11 1.397(12) . ?
C10 H10 0.9500 . ?
C11 C12 1.387(10) . ?
C11 H11 0.9500 . ?
C12 C28 1.514(11) . ?
C13 C18 1.373(10) . ?
C13 C14 1.404(10) . ?
C14 C15 1.398(10) . ?
C14 C22 1.501(12) . ?
C15 C16 1.397(13) . ?
C15 H15 0.9500 . ?
C16 C17 1.376(12) . ?
C16 H16 0.9500 . ?
C17 C18 1.408(11) . ?
C17 H17 0.9500 . ?
C18 C19 1.503(11) . ?
C19 C21 1.521(12) . ?
C19 C20 1.553(12) . ?
C19 H19 1.0000 . ?
C20 H20A 0.9800 . ?
C20 H20B 0.9800 . ?
C20 H20C 0.9800 . ?
C21 H21A 0.9800 . ?
C21 H21B 0.9800 . ?
C21 H21C 0.9800 . ?
C22 C23 1.522(11) . ?
C22 C24 1.534(12) . ?
C22 H22 1.0000 . ?
C23 H23A 0.9800 . ?
C23 H23B 0.9800 . ?
C23 H23C 0.9800 . ?
C24 H24A 0.9800 . ?
C24 H24B 0.9800 . ?
C24 H24C 0.9800 . ?
C25 C27 1.522(12) . ?
C25 C26 1.533(12) . ?
C25 H25 1.0000 . ?
C26 H26A 0.9800 . ?
C26 H26B 0.9800 . ?
C26 H26C 0.9800 . ?
C27 H27A 0.9800 . ?
C27 H27B 0.9800 . ?
C27 H27C 0.9800 . ?
C28 C30 1.516(14) . ?
C28 C29 1.542(13) . ?
C28 H28 1.0000 . ?
C29 H29A 0.9800 . ?
C29 H29B 0.9800 . ?
C29 H29C 0.9800 . ?
C30 H30A 0.9800 . ?
C30 H30B 0.9800 . ?
C30 H30C 0.9800 . ?

loop_
_geom_torsion_atom_site_label_1
_geom_torsion_atom_site_label_2
_geom_torsion_atom_site_label_3
_geom_torsion_atom_site_label_4
_geom_torsion
_geom_torsion_site_symmetry_1
_geom_torsion_site_symmetry_2
_geom_torsion_site_symmetry_3
_geom_torsion_site_symmetry_4
_geom_torsion_publ_flag
C1 N1 N2 N3 -0.2(7) . . . . ?
C13 N1 N2 N3 178.1(6) . . . . ?
N1 N2 N3 C2 -0.1(7) . . . . ?
N1 N2 N3 C7 -178.9(6) . . . . ?
N2 N1 C1 C2 0.4(8) . . . . ?
C13 N1 C1 C2 -177.6(6) . . . . ?
N2 N1 C1 Au1 -178.2(5) . . . . ?
C13 N1 C1 Au1 3.7(10) . . . . ?
N1 C1 C2 N3 -0.4(7) . . . . ?
Au1 C1 C2 N3 177.9(5) . . . . ?
N1 C1 C2 C3 -177.9(7) . . . . ?
Au1 C1 C2 C3 0.5(12) . . . . ?
N1 C1 C2 Au1A -179.6(5) . . . . ?
N2 N3 C2 C1 0.4(8) . . . . ?
C7 N3 C2 C1 179.0(7) . . . . ?
N2 N3 C2 C3 178.0(6) . . . . ?
C7 N3 C2 C3 -3.4(11) . . . . ?
N2 N3 C2 Au1A 179.5(5) . . . . ?
C7 N3 C2 Au1A -1.9(11) . . . . ?
C1 C2 C3 Au1A -26(7) . . . . ?
N3 C2 C3 Au1A 157(6) . . . . ?
C1 C2 C3 C4 166.9(6) . . . . ?
N3 C2 C3 C4 -10.2(11) . . . . ?
C1 C2 C3 C4A -11.1(12) . . . . ?
N3 C2 C3 C4A 171.8(6) . . . . ?
C1 C2 C3 S1A 167.2(7) . . . . ?
N3 C2 C3 S1A -9.9(10) . . . . ?
C1 C2 C3 S1 -11.4(11) . . . . ?
N3 C2 C3 S1 171.6(5) . . . . ?
C2 C3 C4 C5 -178.4(9) . . . . ?
S1 C3 C4 C5 0.0(2) . . . . ?
C3 C4 C5 C6 0.1(3) . . . . ?
C4 C5 C6 S1 -0.1(5) . . . . ?
C4 C3 S1 C6 -0.1(3) . . . . ?
C2 C3 S1 C6 178.6(7) . . . . ?
C5 C6 S1 C3 0.1(5) . . . . ?
C2 C3 C4A C5A 178.5(9) . . . . ?
S1A C3 C4A C5A 0.0(6) . . . . ?
C3 C4A C5A C6A 0.0(8) . . . . ?
C4A C5A C6A S1A 0.0(7) . . . . ?
C4A C3 S1A C6A 0.0(4) . . . . ?
C2 C3 S1A C6A -178.5(8) . . . . ?
C5A C6A S1A C3 0.0(6) . . . . ?
N2 N3 C7 C8 -89.0(8) . . . . ?
C2 N3 C7 C8 92.5(9) . . . . ?
N2 N3 C7 C12 90.7(8) . . . . ?
C2 N3 C7 C12 -87.9(9) . . . . ?
C12 C7 C8 C9 -1.8(11) . . . . ?
N3 C7 C8 C9 177.8(6) . . . . ?
C12 C7 C8 C25 -179.2(7) . . . . ?
N3 C7 C8 C25 0.4(10) . . . . ?
C7 C8 C9 C10 2.3(10) . . . . ?
C25 C8 C9 C10 179.8(7) . . . . ?
C8 C9 C10 C11 -1.6(12) . . . . ?
C9 C10 C11 C12 0.3(12) . . . . ?
C10 C11 C12 C7 0.2(11) . . . . ?
C10 C11 C12 C28 -178.1(7) . . . . ?
C8 C7 C12 C11 0.6(11) . . . . ?
N3 C7 C12 C11 -179.0(6) . . . . ?
C8 C7 C12 C28 178.9(7) . . . . ?
N3 C7 C12 C28 -0.7(10) . . . . ?
N2 N1 C13 C18 -84.3(8) . . . . ?
C1 N1 C13 C18 93.7(9) . . . . ?
N2 N1 C13 C14 98.2(8) . . . . ?
C1 N1 C13 C14 -83.8(9) . . . . ?
C18 C13 C14 C15 2.9(11) . . . . ?
N1 C13 C14 C15 -179.8(6) . . . . ?
C18 C13 C14 C22 179.1(7) . . . . ?
N1 C13 C14 C22 -3.5(10) . . . . ?
C13 C14 C15 C16 -1.3(12) . . . . ?
C22 C14 C15 C16 -177.6(8) . . . . ?
C14 C15 C16 C17 -1.1(13) . . . . ?
C15 C16 C17 C18 2.2(13) . . . . ?
C14 C13 C18 C17 -1.8(11) . . . . ?
N1 C13 C18 C17 -179.2(6) . . . . ?
C14 C13 C18 C19 179.6(7) . . . . ?
N1 C13 C18 C19 2.3(10) . . . . ?
C16 C17 C18 C13 -0.8(11) . . . . ?
C16 C17 C18 C19 177.7(8) . . . . ?
C13 C18 C19 C21 -129.1(9) . . . . ?
C17 C18 C19 C21 52.4(10) . . . . ?
C13 C18 C19 C20 106.0(9) . . . . ?
C17 C18 C19 C20 -72.4(10) . . . . ?
C15 C14 C22 C23 -39.7(11) . . . . ?
C13 C14 C22 C23 144.3(8) . . . . ?
C15 C14 C22 C24 85.5(9) . . . . ?
C13 C14 C22 C24 -90.6(9) . . . . ?
C7 C8 C25 C27 114.9(8) . . . . ?
C9 C8 C25 C27 -62.4(9) . . . . ?
C7 C8 C25 C26 -122.4(8) . . . . ?
C9 C8 C25 C26 60.2(10) . . . . ?
C11 C12 C28 C30 52.3(11) . . . . ?
C7 C12 C28 C30 -125.9(9) . . . . ?
C11 C12 C28 C29 -69.9(10) . . . . ?
C7 C12 C28 C29 111.9(8) . . . . ?
